data_2206526
loop_
_publ_author_name
'Xu, Liang-Zhong'
'Li, Kai'
'Liu, Jin-Hong'
'Zhou, Kai'
'Li, Wei-Hua'
'Hou, Bao-Rong'

_publ_section_title
1-(4-Fluorophenyl)-2-{4-phenyl-5-[(1<i>H</i>-1,2,4-triazol-1-yl)methyl]-4<i>H</i>-1,2,4-triazol-3-ylsulfanyl}ethanone
_journal_issue 8
_journal_name_full 'Acta Crystallographica Section E'
_journal_page_first o2338
_journal_page_last o2339
_journal_paper_doi 10.1107/S1600536805020301
_journal_volume 61
_journal_year 2005
_chemical_formula_moiety 'C19 H15 F N6 O S'
_chemical_formula_sum 'C19 H15 F N6 O S'
_chemical_formula_weight 394.43
_chemical_name_systematic
;2-(5-((1H-1,2,4-Triazol-1-yl)methyl)-4-phenyl-4H-1,2,4-triazol-3-ylthio)-1-(4-
fluorophenyl)ethanone
;
_space_group_IT_number 14
_symmetry_cell_setting monoclinic
_symmetry_space_group_name_Hall '-P 2ybc'
_symmetry_space_group_name_H-M 'P 1 21/c 1'
_atom_sites_solution_hydrogens geom
_atom_sites_solution_primary direct
_atom_sites_solution_secondary difmap
_audit_creation_method SHELXL-97
_cell_angle_alpha 90.00
_cell_angle_beta 95.996(4)
_cell_angle_gamma 90.00
_cell_formula_units_Z 4
_cell_length_a 11.838(3)
_cell_length_b 14.976(3)
_cell_length_c 10.611(3)
_cell_measurement_reflns_used 2159
_cell_measurement_temperature 294(2)
_cell_measurement_theta_max 22.37
_cell_measurement_theta_min 2.81
_cell_volume 1870.9(8)
_computing_cell_refinement 'SAINT (Bruker, 1999)'
_computing_data_collection 'SMART (Bruker, 1998)'
_computing_data_reduction SAINT
_computing_molecular_graphics 'SHELXTL (Bruker, 1999)'
_computing_publication_material SHELXTL
_computing_structure_refinement 'SHELXL97 (Sheldrick, 1997)'
_computing_structure_solution 'SHELXS97 (Sheldrick, 1997)'
_diffrn_ambient_temperature 293(2)
_diffrn_measured_fraction_theta_full 0.996
_diffrn_measured_fraction_theta_max 0.996
_diffrn_measurement_device_type 'Bruker SMART CCD area-detector'
_diffrn_measurement_method '\f and \w scans'
_diffrn_radiation_monochromator graphite
_diffrn_radiation_source 'fine-focus sealed tube'
_diffrn_radiation_type MoK\a
_diffrn_radiation_wavelength 0.71073
_diffrn_reflns_av_R_equivalents 0.0423
_diffrn_reflns_av_sigmaI/netI 0.0565
_diffrn_reflns_limit_h_max 14
_diffrn_reflns_limit_h_min -14
_diffrn_reflns_limit_k_max 13
_diffrn_reflns_limit_k_min -18
_diffrn_reflns_limit_l_max 13
_diffrn_reflns_limit_l_min -11
_diffrn_reflns_number 10428
_diffrn_reflns_theta_full 26.42
_diffrn_reflns_theta_max 26.42
_diffrn_reflns_theta_min 1.73
_diffrn_standards_decay_% 0
_diffrn_standards_number 0
_exptl_absorpt_coefficient_mu 0.206
_exptl_absorpt_correction_T_max 0.964
_exptl_absorpt_correction_T_min 0.951
_exptl_absorpt_correction_type multi-scan
_exptl_absorpt_process_details '(SADABS; Sheldrick, 1996)'
_exptl_crystal_colour colourless
_exptl_crystal_density_diffrn 1.400
_exptl_crystal_density_method 'not measured'
_exptl_crystal_description block
_exptl_crystal_F_000 816
_exptl_crystal_size_max 0.24
_exptl_crystal_size_mid 0.20
_exptl_crystal_size_min 0.18
_refine_diff_density_max 0.173
_refine_diff_density_min -0.201
_refine_ls_extinction_method none
_refine_ls_goodness_of_fit_ref 1.003
_refine_ls_hydrogen_treatment constr
_refine_ls_matrix_type full
_refine_ls_number_parameters 253
_refine_ls_number_reflns 3823
_refine_ls_number_restraints 2
_refine_ls_restrained_S_all 1.005
_refine_ls_R_factor_all 0.1004
_refine_ls_R_factor_gt 0.0415
_refine_ls_shift/su_max 0.001
_refine_ls_shift/su_mean 0.000
_refine_ls_structure_factor_coef Fsqd
_refine_ls_weighting_details 'w=1/[\s^2^(Fo^2^)+(0.0323P)^2^+0.5833P] where P=(Fo^2^+2Fc^2^)/3'
_refine_ls_weighting_scheme calc
_refine_ls_wR_factor_gt 0.0813
_refine_ls_wR_factor_ref 0.1023
_reflns_number_gt 2178
_reflns_number_total 3823
_reflns_threshold_expression I>2\s(I)
_cod_data_source_file rz6095.cif
_cod_data_source_block I
_cod_depositor_comments
;
The following automatic conversions were performed:
'_symmetry_cell_setting' value 'Monoclinic' changed to 'monoclinic'
according to '/home/saulius/struct/CIF-dictionaries/cif_core.dic'
dictionary named 'cif_core.dic' version 2.4.1 from 2010-06-29.

Automatic conversion script
Id: cif_fix_enum 1527 2010-12-29 10:47:43Z saulius 

The following automatic conversions were performed:

'_symmetry_cell_setting' value 'Monoclinic' changed to 'monoclinic'
according to /home/saulius/struct/CIF-dictionaries/cif_core.dic
dictionary named 'cif_core.dic' version 2.4.1 from 2010-06-29.

Automatic conversion script
Id: cif_fix_values 1715 2011-07-08 13:25:40Z adriana 
;
_cod_original_sg_symbol_Hall '-P 2yb c'
_cod_original_sg_symbol_H-M P21/c
_cod_database_code 2206526
_cod_database_fobs_code 2206526

loop_
_symmetry_equiv_pos_as_xyz
'x, y, z'
'-x, y+1/2, -z+1/2'
'-x, -y, -z'
'x, -y-1/2, z-1/2'

loop_
_atom_site_label
_atom_site_fract_x
_atom_site_fract_y
_atom_site_fract_z
_atom_site_U_iso_or_equiv
_atom_site_adp_type
_atom_site_calc_flag
_atom_site_refinement_flags
_atom_site_occupancy
_atom_site_type_symbol
S1 0.28906(6) 1.02363(5) 0.20646(6) 0.0549(2) Uani d . 1 S
F1 0.30602(15) 1.18409(12) 0.94057(14) 0.0899(6) Uani d . 1 F
O1 0.44611(15) 1.08740(12) 0.40248(16) 0.0665(5) Uani d . 1 O
N1 0.1052(2) 0.59923(14) -0.0189(2) 0.0637(6) Uani d . 1 N
N2 0.01767(18) 0.69483(13) 0.10316(18) 0.0519(5) Uani d D 1 N
N3 0.02885(15) 0.73151(12) -0.01210(16) 0.0399(5) Uani d D 1 N
N4 0.15083(15) 0.91001(11) 0.06288(16) 0.0376(4) Uani d . 1 N
N5 0.05891(16) 0.99354(12) 0.18922(16) 0.0425(5) Uani d . 1 N
N6 -0.01864(16) 0.93654(12) 0.12159(17) 0.0426(5) Uani d . 1 N
C1 0.0803(2) 0.67346(17) -0.0818(2) 0.0540(7) Uani d D 1 C
H1 0.0966 0.6840 -0.1644 0.065 Uiso calc R 1 H
C2 0.0650(2) 0.61611(18) 0.0925(2) 0.0586(7) Uani d . 1 C
H2 0.0703 0.5747 0.1581 0.070 Uiso calc R 1 H
C3 -0.01315(19) 0.82069(14) -0.0436(2) 0.0431(6) Uani d . 1 C
H3A -0.0951 0.8215 -0.0434 0.052 Uiso calc R 1 H
H3B 0.0042 0.8359 -0.1284 0.052 Uiso calc R 1 H
C4 0.03786(19) 0.88863(14) 0.0471(2) 0.0371(5) Uani d . 1 C
C5 0.15874(19) 0.97584(14) 0.15267(19) 0.0387(5) Uani d . 1 C
C6 0.24019(18) 0.87631(15) -0.0056(2) 0.0397(5) Uani d . 1 C
C7 0.2678(2) 0.92163(17) -0.1100(2) 0.0622(8) Uani d . 1 C
H7 0.2288 0.9734 -0.1364 0.075 Uiso calc R 1 H
C8 0.3541(3) 0.8899(2) -0.1760(3) 0.0811(10) Uani d . 1 C
H8 0.3736 0.9204 -0.2469 0.097 Uiso calc R 1 H
C9 0.4105(2) 0.8138(2) -0.1371(3) 0.0743(9) Uani d . 1 C
H9 0.4688 0.7928 -0.1814 0.089 Uiso calc R 1 H
C10 0.3820(2) 0.7679(2) -0.0332(3) 0.0686(8) Uani d . 1 C
H10 0.4203 0.7157 -0.0079 0.082 Uiso calc R 1 H
C11 0.2965(2) 0.79953(17) 0.0339(2) 0.0556(7) Uani d . 1 C
H11 0.2773 0.7691 0.1051 0.067 Uiso calc R 1 H
C12 0.2481(2) 1.06915(16) 0.3526(2) 0.0467(6) Uani d . 1 C
H12A 0.2040 1.1232 0.3353 0.056 Uiso calc R 1 H
H12B 0.2014 1.0264 0.3923 0.056 Uiso calc R 1 H
C13 0.3527(2) 1.08961(14) 0.4398(2) 0.0430(6) Uani d . 1 C
C14 0.33792(19) 1.11287(14) 0.5736(2) 0.0405(5) Uani d . 1 C
C15 0.2343(2) 1.13924(17) 0.6104(2) 0.0547(7) Uani d . 1 C
H15 0.1709 1.1402 0.5508 0.066 Uiso calc R 1 H
C16 0.2234(2) 1.16408(18) 0.7332(2) 0.0607(7) Uani d . 1 C
H16 0.1539 1.1832 0.7569 0.073 Uiso calc R 1 H
C17 0.3165(3) 1.15999(18) 0.8190(2) 0.0574(7) Uani d . 1 C
C18 0.4199(2) 1.13075(18) 0.7889(2) 0.0627(7) Uani d . 1 C
H18 0.4816 1.1263 0.8504 0.075 Uiso calc R 1 H
C19 0.4300(2) 1.10815(16) 0.6647(2) 0.0525(7) Uani d . 1 C
H19 0.4999 1.0894 0.6418 0.063 Uiso calc R 1 H

loop_
_atom_site_aniso_label
_atom_site_aniso_U_11
_atom_site_aniso_U_22
_atom_site_aniso_U_33
_atom_site_aniso_U_12
_atom_site_aniso_U_13
_atom_site_aniso_U_23
S1 0.0507(4) 0.0683(5) 0.0467(4) -0.0130(3) 0.0092(3) -0.0168(3)
F1 0.1028(14) 0.1220(15) 0.0460(10) -0.0113(11) 0.0134(9) -0.0215(9)
O1 0.0465(11) 0.0953(15) 0.0594(12) -0.0145(10) 0.0143(9) -0.0246(10)
N1 0.0835(17) 0.0490(15) 0.0592(15) 0.0121(12) 0.0107(13) -0.0046(12)
N2 0.0675(14) 0.0471(13) 0.0426(12) 0.0019(11) 0.0119(10) 0.0055(10)
N3 0.0476(12) 0.0383(11) 0.0339(11) -0.0035(9) 0.0040(9) -0.0014(9)
N4 0.0403(11) 0.0366(11) 0.0359(10) 0.0023(8) 0.0036(8) -0.0040(8)
N5 0.0488(12) 0.0424(12) 0.0363(10) 0.0014(9) 0.0041(9) -0.0045(9)
N6 0.0451(12) 0.0447(12) 0.0380(11) -0.0001(9) 0.0052(9) 0.0001(9)
C1 0.0688(18) 0.0530(17) 0.0412(14) -0.0009(14) 0.0101(13) -0.0074(13)
C2 0.077(2) 0.0478(17) 0.0505(17) 0.0023(14) 0.0034(14) 0.0088(13)
C3 0.0468(14) 0.0404(14) 0.0409(13) -0.0001(11) -0.0010(11) 0.0018(11)
C4 0.0401(14) 0.0354(13) 0.0353(12) 0.0003(10) 0.0015(10) 0.0028(10)
C5 0.0461(14) 0.0378(13) 0.0318(12) -0.0015(11) 0.0026(10) -0.0007(10)
C6 0.0378(13) 0.0411(14) 0.0400(13) 0.0011(11) 0.0025(10) -0.0093(11)
C7 0.083(2) 0.0483(16) 0.0595(17) 0.0084(14) 0.0286(15) 0.0032(13)
C8 0.100(3) 0.070(2) 0.082(2) 0.0046(19) 0.052(2) 0.0004(17)
C9 0.0611(19) 0.083(2) 0.083(2) 0.0035(17) 0.0261(17) -0.0254(18)
C10 0.0559(18) 0.072(2) 0.077(2) 0.0260(15) 0.0006(15) -0.0108(16)
C11 0.0533(16) 0.0599(17) 0.0526(16) 0.0131(13) 0.0014(13) 0.0029(13)
C12 0.0497(15) 0.0498(15) 0.0409(13) -0.0038(12) 0.0053(11) -0.0080(11)
C13 0.0441(15) 0.0395(14) 0.0454(14) -0.0081(11) 0.0048(11) -0.0036(11)
C14 0.0423(14) 0.0370(13) 0.0423(13) -0.0051(10) 0.0039(11) -0.0026(10)
C15 0.0455(16) 0.0749(19) 0.0431(15) 0.0007(13) 0.0016(12) -0.0023(13)
C16 0.0528(17) 0.081(2) 0.0497(16) 0.0022(14) 0.0137(14) -0.0051(14)
C17 0.075(2) 0.0630(18) 0.0350(14) -0.0149(15) 0.0083(14) -0.0090(12)
C18 0.0583(18) 0.077(2) 0.0493(17) -0.0063(15) -0.0097(13) -0.0085(14)
C19 0.0435(15) 0.0588(17) 0.0539(16) -0.0025(12) -0.0014(12) -0.0085(13)

loop_
_atom_type_symbol
_atom_type_description
_atom_type_scat_dispersion_real
_atom_type_scat_dispersion_imag
_atom_type_scat_source
C C 0.0033 0.0016 'International Tables Vol C Tables 4.2.6.8 and 6.1.1.4'
H H 0.0000 0.0000 'International Tables Vol C Tables 4.2.6.8 and 6.1.1.4'
N N 0.0061 0.0033 'International Tables Vol C Tables 4.2.6.8 and 6.1.1.4'
O O 0.0106 0.0060 'International Tables Vol C Tables 4.2.6.8 and 6.1.1.4'
F F 0.0171 0.0103 'International Tables Vol C Tables 4.2.6.8 and 6.1.1.4'
S S 0.1246 0.1234 'International Tables Vol C Tables 4.2.6.8 and 6.1.1.4'

loop_
_geom_angle_atom_site_label_1
_geom_angle_atom_site_label_2
_geom_angle_atom_site_label_3
_geom_angle
_geom_angle_publ_flag
C5 S1 C12 97.37(11) yes
C1 N1 C2 101.9(2) ?
C2 N2 N3 101.70(19) ?
C1 N3 N2 109.24(19) ?
C1 N3 C3 129.7(2) ?
N2 N3 C3 121.05(18) ?
C5 N4 C4 104.42(17) ?
C5 N4 C6 127.26(18) ?
C4 N4 C6 128.17(18) ?
C5 N5 N6 106.83(17) ?
C4 N6 N5 107.27(18) ?
N1 C1 N3 111.2(2) ?
N1 C1 H1 124.4 ?
N3 C1 H1 124.4 ?
N2 C2 N1 115.9(2) ?
N2 C2 H2 122.0 ?
N1 C2 H2 122.0 ?
N3 C3 C4 111.99(17) yes
N3 C3 H3A 109.2 ?
C4 C3 H3A 109.2 ?
N3 C3 H3B 109.2 ?
C4 C3 H3B 109.2 ?
H3A C3 H3B 107.9 ?
N6 C4 N4 110.73(19) ?
N6 C4 C3 124.8(2) ?
N4 C4 C3 124.45(19) ?
N5 C5 N4 110.74(19) ?
N5 C5 S1 128.02(17) ?
N4 C5 S1 121.22(16) yes
C7 C6 C11 120.9(2) ?
C7 C6 N4 119.1(2) yes
C11 C6 N4 120.0(2) ?
C6 C7 C8 119.4(3) ?
C6 C7 H7 120.3 ?
C8 C7 H7 120.3 ?
C9 C8 C7 119.9(3) ?
C9 C8 H8 120.0 ?
C7 C8 H8 120.0 ?
C8 C9 C10 120.6(3) ?
C8 C9 H9 119.7 ?
C10 C9 H9 119.7 ?
C9 C10 C11 119.9(3) ?
C9 C10 H10 120.1 ?
C11 C10 H10 120.1 ?
C6 C11 C10 119.2(3) ?
C6 C11 H11 120.4 ?
C10 C11 H11 120.4 ?
C13 C12 S1 109.17(16) ?
C13 C12 H12A 109.8 ?
S1 C12 H12A 109.8 ?
C13 C12 H12B 109.8 ?
S1 C12 H12B 109.8 ?
H12A C12 H12B 108.3 ?
O1 C13 C14 121.3(2) ?
O1 C13 C12 121.0(2) ?
C14 C13 C12 117.7(2) ?
C19 C14 C15 118.4(2) ?
C19 C14 C13 119.5(2) ?
C15 C14 C13 122.1(2) ?
C16 C15 C14 121.3(2) ?
C16 C15 H15 119.4 ?
C14 C15 H15 119.4 ?
C17 C16 C15 118.3(2) ?
C17 C16 H16 120.9 ?
C15 C16 H16 120.9 ?
C16 C17 F1 118.5(3) ?
C16 C17 C18 122.8(2) ?
F1 C17 C18 118.7(2) ?
C17 C18 C19 118.1(2) ?
C17 C18 H18 121.0 ?
C19 C18 H18 121.0 ?
C18 C19 C14 121.1(2) ?
C18 C19 H19 119.5 ?
C14 C19 H19 119.5 ?

loop_
_geom_bond_atom_site_label_1
_geom_bond_atom_site_label_2
_geom_bond_distance
_geom_bond_publ_flag
S1 C5 1.742(2) yes
S1 C12 1.806(2) yes
F1 C17 1.358(3) ?
O1 C13 1.213(3) ?
N1 C1 1.314(3) ?
N1 C2 1.344(3) ?
N2 C2 1.315(3) ?
N2 N3 1.360(2) ?
N3 C1 1.330(3) ?
N3 C3 1.452(3) yes
N4 C5 1.367(3) ?
N4 C4 1.368(3) ?
N4 C6 1.436(3) yes
N5 C5 1.309(3) ?
N5 N6 1.396(2) ?
N6 C4 1.303(3) ?
C1 H1 0.9300 ?
C2 H2 0.9300 ?
C3 C4 1.485(3) ?
C3 H3A 0.9700 ?
C3 H3B 0.9700 ?
C6 C7 1.368(3) ?
C6 C11 1.373(3) ?
C7 C8 1.382(4) ?
C7 H7 0.9300 ?
C8 C9 1.362(4) ?
C8 H8 0.9300 ?
C9 C10 1.371(4) ?
C9 H9 0.9300 ?
C10 C11 1.380(3) ?
C10 H10 0.9300 ?
C11 H11 0.9300 ?
C12 C13 1.498(3) ?
C12 H12A 0.9700 ?
C12 H12B 0.9700 ?
C13 C14 1.489(3) ?
C14 C19 1.381(3) ?
C14 C15 1.383(3) ?
C15 C16 1.375(3) ?
C15 H15 0.9300 ?
C16 C17 1.355(3) ?
C16 H16 0.9300 ?
C17 C18 1.369(4) ?
C18 C19 1.378(3) ?
C18 H18 0.9300 ?
C19 H19 0.9300 ?

loop_
_geom_hbond_atom_site_label_D
_geom_hbond_atom_site_label_H
_geom_hbond_atom_site_label_A
_geom_hbond_site_symmetry_A
_geom_hbond_distance_DH
_geom_hbond_distance_HA
_geom_hbond_distance_DA
_geom_hbond_angle_DHA
C12 H12B N1 4_576 0.97 2.44 3.400(3) 170.7

loop_
_geom_torsion_atom_site_label_1
_geom_torsion_atom_site_label_2
_geom_torsion_atom_site_label_3
_geom_torsion_atom_site_label_4
_geom_torsion
C2 N2 N3 C1 0.3(3)
C2 N2 N3 C3 179.8(2)
C5 N5 N6 C4 -0.8(2)
C2 N1 C1 N3 0.3(3)
N2 N3 C1 N1 -0.4(3)
C3 N3 C1 N1 -179.9(2)
N3 N2 C2 N1 -0.1(3)
C1 N1 C2 N2 -0.2(3)
C1 N3 C3 C4 -123.2(2)
N2 N3 C3 C4 57.4(3)
N5 N6 C4 N4 0.9(2)
N5 N6 C4 C3 -178.55(19)
C5 N4 C4 N6 -0.6(2)
C6 N4 C4 N6 -176.30(19)
C5 N4 C4 C3 178.85(19)
C6 N4 C4 C3 3.1(3)
N3 C3 C4 N6 -116.4(2)
N3 C3 C4 N4 64.3(3)
N6 N5 C5 N4 0.5(2)
N6 N5 C5 S1 -178.33(16)
C4 N4 C5 N5 0.0(2)
C6 N4 C5 N5 175.81(19)
C4 N4 C5 S1 178.93(15)
C6 N4 C5 S1 -5.3(3)
C12 S1 C5 N5 18.3(2)
C12 S1 C5 N4 -160.38(18)
C5 N4 C6 C7 -82.3(3)
C4 N4 C6 C7 92.5(3)
C5 N4 C6 C11 97.7(3)
C4 N4 C6 C11 -87.5(3)
C11 C6 C7 C8 -0.4(4)
N4 C6 C7 C8 179.7(2)
C6 C7 C8 C9 0.3(5)
C7 C8 C9 C10 0.4(5)
C8 C9 C10 C11 -0.9(5)
C7 C6 C11 C10 -0.1(4)
N4 C6 C11 C10 179.9(2)
C9 C10 C11 C6 0.7(4)
C5 S1 C12 C13 162.05(17)
S1 C12 C13 O1 10.5(3)
S1 C12 C13 C14 -169.61(16)
O1 C13 C14 C19 -17.8(3)
C12 C13 C14 C19 162.3(2)
O1 C13 C14 C15 162.2(2)
C12 C13 C14 C15 -17.7(3)
C19 C14 C15 C16 2.8(4)
C13 C14 C15 C16 -177.2(2)
C14 C15 C16 C17 -1.6(4)
C15 C16 C17 F1 -179.7(2)
C15 C16 C17 C18 -1.2(4)
C16 C17 C18 C19 2.7(4)
F1 C17 C18 C19 -178.8(2)
C17 C18 C19 C14 -1.4(4)
C15 C14 C19 C18 -1.2(4)
C13 C14 C19 C18 178.8(2)

loop_
_cod_related_entry_id
_cod_related_entry_database
_cod_related_entry_code
1 ChemSpider 21129062
